data_8100877
loop_
_publ_author_name
'Kempe, Rhett'
'Spannenberg, Anke'
'Heller, Detlef'
'Kadyrov, Renat'
'Fehring, Volker'

_publ_section_title
;
Crystal structure of 1,2-bis(diphenylphosphinoxy)-ethane rhodium(I)-
norborna-2,5-diene tetrafluoroborate, C~33~H~32~BF~4~O~2~P~2~Rh, and 
of 1,2-bis(diphenylphosphinoxy)-ethane rhodium(I)-(Z,Z)-cycloocta-
1,5-diene tetrafluoroborate, C~34~H~36~BF~4~O~2~P~2~Rh &#x00B7; C~4~H~8~O 
&#x00B7; 1/4CH~2~Cl~2~
;
_journal_issue 1
_journal_name_full 'Zeitschrift f\"ur Kristallographie - New Crystal Structures'
_journal_page_first 157
_journal_page_last 160
_journal_volume 216
_journal_year 2001
_chemical_formula_sum 'C33 H32 B F4 O2 P2 Rh'
_chemical_formula_weight 712.25
_space_group_IT_number 2
_symmetry_cell_setting triclinic
_symmetry_space_group_name_Hall '-P 1'
_symmetry_space_group_name_H-M 'P -1'
_cell_angle_alpha 74.88(2)
_cell_angle_beta 82.13(2)
_cell_angle_gamma 83.63(2)
_cell_formula_units_Z 2
_cell_length_a 9.342(2)
_cell_length_b 10.279(3)
_cell_length_c 16.964(3)
_cell_measurement_temperature 200(2)
_cell_volume 1553.0(6)
_diffrn_ambient_temperature 200(2)
_exptl_crystal_density_diffrn 1.523
_refine_ls_R_factor_obs 0.0421
_refine_ls_wR_factor_obs 0.0951
_cod_depositor_comments
;
The following automatic conversions were performed:
'_symmetry_cell_setting' value 'Triclinic' changed to 'triclinic'
according to '/home/saulius/struct/CIF-dictionaries/cif_core.dic'
dictionary named 'cif_core.dic' version 2.4.1 from 2010-06-29.

Automatic conversion script
Id: cif_fix_enum 1527 2010-12-29 10:47:43Z saulius 
;
_cod_database_code 8100877

loop_
_symmetry_equiv_pos_as_xyz
'x, y, z'
'-x, -y, -z'

loop_
_atom_site_aniso_label
_atom_site_aniso_U_11
_atom_site_aniso_U_22
_atom_site_aniso_U_33
_atom_site_aniso_U_23
_atom_site_aniso_U_13
_atom_site_aniso_U_12
C1 0.041(4) 0.027(3) 0.034(4) -0.006(3) -0.006(3) -0.016(3)
C2 0.033(3) 0.033(3) 0.029(4) 0.003(3) -0.001(3) -0.003(3)
C3 0.053(4) 0.023(3) 0.021(3) -0.003(3) 0.002(3) 0.003(3)
C4 0.059(4) 0.024(3) 0.013(3) 0.009(3) -0.011(3) -0.017(3)
C5 0.031(3) 0.038(3) 0.043(4) -0.010(3) -0.015(3) 0.000(3)
C6 0.059(4) 0.021(3) 0.017(3) 0.005(3) -0.006(3) -0.007(3)
C7 0.035(4) 0.022(3) 0.033(4) -0.009(3) 0.004(3) -0.006(2)
C8 0.029(3) 0.021(3) 0.018(3) 0.001(3) -0.001(2) -0.005(2)
C9 0.026(3) 0.037(4) 0.042(4) -0.019(3) 0.005(3) -0.006(3)
C10 0.034(4) 0.039(4) 0.040(4) -0.015(3) 0.001(3) -0.014(3)
C11 0.025(3) 0.063(5) 0.037(4) -0.014(4) -0.006(3) -0.013(3)
C12 0.020(3) 0.042(4) 0.038(4) 0.006(3) -0.007(3) 0.000(3)
C13 0.031(3) 0.026(3) 0.038(4) -0.002(3) -0.007(3) -0.006(3)
C14 0.019(3) 0.020(3) 0.033(3) -0.008(3) -0.006(2) -0.001(2)
C15 0.026(3) 0.038(4) 0.034(4) -0.004(3) 0.001(3) -0.004(3)
C16 0.023(3) 0.032(3) 0.064(5) -0.010(4) -0.004(3) 0.001(3)
C17 0.035(4) 0.024(3) 0.052(5) -0.017(3) 0.003(3) -0.006(3)
C18 0.039(4) 0.035(3) 0.027(4) -0.008(3) 0.001(3) -0.013(3)
C19 0.031(3) 0.026(3) 0.027(3) -0.006(3) -0.009(3) 0.003(2)
C20 0.033(3) 0.035(3) 0.015(3) -0.005(3) 0.000(2) -0.005(3)
C21 0.039(4) 0.041(4) 0.027(4) -0.007(3) -0.009(3) -0.006(3)
C22 0.063(5) 0.052(4) 0.034(4) -0.010(4) -0.011(3) -0.026(4)
C23 0.078(5) 0.032(4) 0.020(4) -0.001(3) -0.001(3) -0.016(4)
C24 0.071(5) 0.028(3) 0.023(4) -0.001(3) 0.009(3) 0.002(3)
C25 0.037(4) 0.038(4) 0.025(4) -0.009(3) 0.002(3) -0.003(3)
C26 0.024(3) 0.035(3) 0.018(3) -0.005(3) -0.006(2) 0.000(2)
C27 0.031(3) 0.054(4) 0.018(3) 0.007(3) 0.001(3) 0.013(3)
C28 0.047(4) 0.091(6) 0.031(4) 0.000(4) -0.001(3) 0.024(4)
C29 0.051(5) 0.109(7) 0.046(5) -0.010(5) -0.013(4) 0.042(5)
C30 0.033(4) 0.167(10) 0.037(5) -0.027(6) 0.000(3) 0.046(5)
C31 0.026(4) 0.109(6) 0.020(4) -0.008(4) -0.004(3) 0.018(4)
C32 0.037(4) 0.032(3) 0.022(3) 0.004(3) 0.006(3) -0.009(3)
C33 0.021(3) 0.043(4) 0.035(4) -0.013(3) 0.004(3) -0.003(3)
B1 0.048(5) 0.061(6) 0.073(7) -0.034(6) -0.004(5) 0.002(4)
O1 0.029(2) 0.026(2) 0.026(2) 0.000(2) -0.001(2) -0.001(2)
O2 0.020(2) 0.040(2) 0.026(2) -0.012(2) 0.002(2) -0.005(2)
F1 0.051(3) 0.059(3) 0.135(5) -0.025(3) -0.042(3) 0.028(2)
P1 0.0236(8) 0.0217(7) 0.0240(8) -0.0055(7) -0.0048(6) -0.0012(6)
P2 0.0222(8) 0.0278(8) 0.0159(8) -0.0035(7) -0.0026(6) 0.0001(6)
Rh1 0.0228(2) 0.0218(2) 0.0168(2) -0.0039(2) -0.0042(2) -0.0043(2)

loop_
_atom_site_label
_atom_site_type_symbol
_atom_site_fract_x
_atom_site_fract_y
_atom_site_fract_z
_atom_site_U_iso_or_equiv
_atom_site_thermal_displace_type
_atom_site_occupancy
_atom_site_calc_flag
_atom_site_refinement_flags
_atom_site_disorder_group
C1 C 0.2381(6) 0.2776(6) 0.6637(4) 0.0332(14) Uani 1 d . .
H1 H 0.2938(6) 0.2615(6) 0.7086(4) 0.040 Uiso 1 calc R .
C2 C 0.2916(6) 0.2630(6) 0.5776(4) 0.0339(14) Uani 1 d . .
H2 H 0.3985(6) 0.2625(6) 0.5608(4) 0.041 Uiso 1 calc R .
C3 C 0.2160(7) 0.1408(6) 0.5719(3) 0.0338(15) Uani 1 d . .
H3 H 0.2610(7) 0.0546(6) 0.5687(3) 0.041 Uiso 1 calc R .
C4 C 0.0719(7) 0.1803(6) 0.5723(3) 0.0333(15) Uani 1 d . .
H4 H -0.0029(7) 0.1266(6) 0.5696(3) 0.040 Uiso 1 calc R .
C5 C 0.0534(6) 0.3267(6) 0.5781(4) 0.0365(15) Uani 1 d . .
H5 H -0.0392(6) 0.3800(6) 0.5624(4) 0.044 Uiso 1 calc R .
C6 C 0.1946(7) 0.3767(6) 0.5271(3) 0.0339(14) Uani 1 d . .
H6A H 0.2132(7) 0.4679(6) 0.5307(3) 0.041 Uiso 1 calc R .
H6B H 0.2000(7) 0.3737(6) 0.4689(3) 0.041 Uiso 1 calc R .
C7 C 0.0936(6) 0.3185(5) 0.6637(4) 0.0300(14) Uani 1 d . .
H7 H 0.0301(6) 0.3382(5) 0.7086(4) 0.036 Uiso 1 calc R .
C8 C -0.1278(6) -0.1270(5) 0.6830(3) 0.0234(12) Uani 1 d . .
C9 C -0.1710(6) -0.2512(6) 0.6801(4) 0.0338(15) Uani 1 d . .
H9 H -0.1080(6) -0.3309(6) 0.6938(4) 0.041 Uiso 1 calc R .
C10 C -0.3070(6) -0.2576(6) 0.6571(4) 0.036(2) Uani 1 d . .
H10 H -0.3384(6) -0.3423(6) 0.6570(4) 0.043 Uiso 1 calc R .
C11 C -0.3954(6) -0.1424(7) 0.6348(4) 0.040(2) Uani 1 d . .
H11 H -0.4862(6) -0.1475(7) 0.6170(4) 0.048 Uiso 1 calc R .
C12 C -0.3555(6) -0.0191(6) 0.6376(4) 0.0362(15) Uani 1 d . .
H12 H -0.4196(6) 0.0598(6) 0.6237(4) 0.043 Uiso 1 calc R .
C13 C -0.2209(6) -0.0111(6) 0.6610(4) 0.0321(14) Uani 1 d . .
H13 H -0.1919(6) 0.0741(6) 0.6620(4) 0.038 Uiso 1 calc R .
C14 C 0.1724(5) -0.2256(5) 0.6714(3) 0.0236(12) Uani 1 d . .
C15 C 0.2613(6) -0.3278(6) 0.7161(4) 0.0341(14) Uani 1 d . .
H15 H 0.2523(6) -0.3439(6) 0.7743(4) 0.041 Uiso 1 calc R .
C16 C 0.3623(6) -0.4063(6) 0.6779(4) 0.040(2) Uani 1 d . .
H16 H 0.4217(6) -0.4761(6) 0.7095(4) 0.048 Uiso 1 calc R .
C17 C 0.3768(6) -0.3831(6) 0.5936(4) 0.036(2) Uani 1 d . .
H17 H 0.4462(6) -0.4371(6) 0.5671(4) 0.044 Uiso 1 calc R .
C18 C 0.2902(6) -0.2810(6) 0.5475(4) 0.0334(14) Uani 1 d . .
H18 H 0.3009(6) -0.2643(6) 0.4893(4) 0.040 Uiso 1 calc R .
C19 C 0.1881(6) -0.2037(6) 0.5866(3) 0.0282(13) Uani 1 d . .
H19 H 0.1279(6) -0.1348(6) 0.5550(3) 0.034 Uiso 1 calc R .
C20 C 0.1336(6) 0.2102(6) 0.8731(3) 0.0281(13) Uani 1 d . .
C21 C 0.2688(6) 0.2469(6) 0.8827(4) 0.0352(15) Uani 1 d . .
H21 H 0.3536(6) 0.1884(6) 0.8771(4) 0.042 Uiso 1 calc R .
C22 C 0.2772(8) 0.3700(7) 0.9006(4) 0.048(2) Uani 1 d . .
H22 H 0.3693(8) 0.3962(7) 0.9054(4) 0.058 Uiso 1 calc R .
C23 C 0.1568(8) 0.4544(7) 0.9114(4) 0.044(2) Uani 1 d . .
H23 H 0.1650(8) 0.5365(7) 0.9257(4) 0.052 Uiso 1 calc R .
C24 C 0.0228(8) 0.4198(6) 0.9014(4) 0.043(2) Uani 1 d . .
H24 H -0.0613(8) 0.4785(6) 0.9085(4) 0.052 Uiso 1 calc R .
C25 C 0.0109(6) 0.2995(6) 0.8809(3) 0.0337(14) Uani 1 d . .
H25 H -0.0809(6) 0.2776(6) 0.8722(3) 0.040 Uiso 1 calc R .
C26 C 0.2634(6) -0.0602(6) 0.8780(3) 0.0257(13) Uani 1 d . .
C27 C 0.2576(6) -0.1285(6) 0.9598(4) 0.039(2) Uani 1 d . .
H27 H 0.1778(6) -0.1096(6) 0.9973(4) 0.047 Uiso 1 calc R .
C28 C 0.3685(7) -0.2255(8) 0.9877(4) 0.062(2) Uani 1 d . .
H28 H 0.3646(7) -0.2732(8) 1.0440(4) 0.074 Uiso 1 calc R .
C29 C 0.4845(8) -0.2507(9) 0.9317(5) 0.073(3) Uani 1 d . .
H29 H 0.5604(8) -0.3168(9) 0.9497(5) 0.088 Uiso 1 calc R .
C30 C 0.4903(8) -0.1815(10) 0.8512(5) 0.083(3) Uani 1 d . .
H30 H 0.5708(8) -0.1989(10) 0.8135(5) 0.100 Uiso 1 calc R .
C31 C 0.3802(6) -0.0866(8) 0.8241(4) 0.055(2) Uani 1 d . .
H31 H 0.3848(6) -0.0390(8) 0.7678(4) 0.066 Uiso 1 calc R .
C32 C -0.0911(6) -0.1999(6) 0.8726(4) 0.0326(14) Uani 1 d . .
H32A H -0.0667(6) -0.2522(6) 0.9276(4) 0.039 Uiso 1 calc R .
H32B H -0.1744(6) -0.2397(6) 0.8600(4) 0.039 Uiso 1 calc R .
C33 C -0.1367(6) -0.0566(6) 0.8761(4) 0.0330(14) Uani 1 d . .
H33A H -0.1602(6) -0.0031(6) 0.8212(4) 0.040 Uiso 1 calc R .
H33B H -0.2254(6) -0.0550(6) 0.9152(4) 0.040 Uiso 1 calc R .
B1 B -0.3317(5) 0.3202(5) 0.7347(3) 0.058(2) Uani 1 d D .
O1 O 0.0311(4) -0.2153(4) 0.8129(2) 0.0286(9) Uani 1 d . .
O2 O -0.0245(4) 0.0052(4) 0.9014(2) 0.0283(9) Uani 1 d . .
F1 F -0.2165(4) 0.2312(4) 0.7586(3) 0.0813(15) Uani 1 d D .
F2A F -0.3600(11) 0.4116(9) 0.7818(6) 0.071(3) Uiso 0.50 d PD .
F2B F -0.4180(12) 0.3666(13) 0.7951(6) 0.101(4) Uiso 0.50 d PD .
F3A F -0.4474(9) 0.2440(9) 0.7461(7) 0.081(3) Uiso 0.50 d PD .
F4A F -0.2607(14) 0.4284(11) 0.6878(8) 0.139(5) Uiso 0.50 d PD .
F3B F -0.3157(12) 0.3806(11) 0.6525(5) 0.093(3) Uiso 0.50 d PD .
F4B F -0.4047(16) 0.2930(17) 0.6770(9) 0.147(5) Uiso 0.50 d PD .
P1 P 0.04397(15) -0.11763(14) 0.72028(9) 0.0230(3) Uani 1 d . .
P2 P 0.11508(14) 0.05995(14) 0.83967(8) 0.0224(3) Uani 1 d . .
Rh1 Rh 0.11148(5) 0.09363(4) 0.70226(3) 0.02029(14) Uani 1 d . .

loop_
_geom_bond_atom_site_label_1
_geom_bond_atom_site_label_2
_geom_bond_distance
_geom_bond_site_symmetry_2
_geom_bond_publ_flag
C1 C7 1.369(8) . ?
C1 C2 1.518(8) . ?
C1 Rh1 2.245(5) . ?
C2 C3 1.538(8) . ?
C2 C6 1.542(8) . ?
C3 C4 1.362(8) . ?
C3 Rh1 2.244(6) . ?
C4 C5 1.523(8) . ?
C4 Rh1 2.217(5) . ?
C5 C7 1.529(8) . ?
C5 C6 1.536(8) . ?
C7 Rh1 2.226(5) . ?
C8 C13 1.394(8) . ?
C8 C9 1.395(7) . ?
C8 P1 1.825(5) . ?
C9 C10 1.392(8) . ?
C10 C11 1.364(9) . ?
C11 C12 1.373(8) . ?
C12 C13 1.387(8) . ?
C14 C19 1.387(7) . ?
C14 C15 1.390(8) . ?
C14 P1 1.809(5) . ?
C15 C16 1.378(8) . ?
C16 C17 1.376(9) . ?
C17 C18 1.388(8) . ?
C18 C19 1.384(7) . ?
C20 C21 1.399(8) . ?
C20 C25 1.401(8) . ?
C20 P2 1.811(5) . ?
C21 C22 1.389(8) . ?
C22 C23 1.364(9) . ?
C23 C24 1.382(9) . ?
C24 C25 1.388(8) . ?
C26 C31 1.375(8) . ?
C26 C27 1.378(8) . ?
C26 P2 1.821(5) . ?
C27 C28 1.396(9) . ?
C28 C29 1.388(9) . ?
C29 C30 1.363(11) . ?
C30 C31 1.377(10) . ?
C32 O1 1.442(6) . ?
C32 C33 1.502(8) . ?
C33 O2 1.449(6) . ?
B1 F2B 1.367(3) . ?
B1 F4B 1.367(3) . ?
B1 F1 1.367(3) . ?
B1 F3B 1.367(3) . ?
B1 F4A 1.367(3) . ?
B1 F3A 1.367(3) . ?
B1 F2A 1.367(3) . ?
O1 P1 1.626(4) . ?
O2 P2 1.611(4) . ?
F2A F2B 0.726(14) . ?
F2A F4A 1.71(2) . ?
F2B F3A 1.742(13) . ?
F3A F4B 1.18(2) . ?
F4A F3B 1.077(14) . ?
F3B F4B 1.25(2) . ?
P1 Rh1 2.261(2) . ?
P2 Rh1 2.2700(15) . ?
